data_4346519
loop_
_publ_author_name
'Osman, Khalid M.'
'Powell, Douglas R.'
'Wehmschulte, Rudolf J.'

_publ_section_title
;
 Synthesis and reactivity of indium(I)
 1-carba-closo-undecachlorododecaborate.
;
_journal_issue 18
_journal_name_full 'Inorganic chemistry'
_journal_page_first 9195
_journal_page_last 9200
_journal_paper_doi 10.1021/acs.inorgchem.5b01629
_journal_volume 54
_journal_year 2015
_chemical_formula_moiety 'C27 H37 N2, C H B11 Cl11'
_chemical_formula_sum 'C28 H38 B11 Cl11 N2'
_chemical_formula_weight 911.46
_space_group_crystal_system triclinic
_space_group_IT_number 2
_space_group_name_Hall '-P 1'
_space_group_name_H-M_alt 'P -1'
_atom_sites_solution_hydrogens geom
_atom_sites_solution_primary direct
_atom_sites_solution_secondary difmap
_audit_creation_method SHELXL-2014/6
_cell_angle_alpha 87.879(3)
_cell_angle_beta 86.955(3)
_cell_angle_gamma 76.496(4)
_cell_formula_units_Z 2
_cell_length_a 10.578(2)
_cell_length_b 12.099(3)
_cell_length_c 17.099(4)
_cell_measurement_reflns_used 5967
_cell_measurement_temperature 100(2)
_cell_measurement_theta_max 27.65
_cell_measurement_theta_min 2.27
_cell_volume 2124.2(8)
_computing_cell_refinement 'SAINT (Bruker, 2007)'
_computing_data_collection 'APEX2 (Bruker, 2007)'
_computing_data_reduction 'SAINT (Bruker, 2007)'
_computing_molecular_graphics 'XP (Bruker, 2002)'
_computing_publication_material 'SHELXL-2014 (Sheldrick, 2014)'
_computing_structure_refinement 'SHELXL-2014/6 (Sheldrick, 2014)'
_computing_structure_solution 'SHELXS-97 (Sheldrick, 2008)'
_diffrn_ambient_temperature 100(2)
_diffrn_measured_fraction_theta_full 0.929
_diffrn_measured_fraction_theta_max 0.888
_diffrn_measurement_device_type 'CCD Bruker APEX'
_diffrn_measurement_method '\f and \w scans'
_diffrn_radiation_type MoK\a
_diffrn_radiation_wavelength 0.71073
_diffrn_reflns_av_R_equivalents 0.0572
_diffrn_reflns_av_unetI/netI 0.0683
_diffrn_reflns_Laue_measured_fraction_full 0.929
_diffrn_reflns_Laue_measured_fraction_max 0.888
_diffrn_reflns_limit_h_max 13
_diffrn_reflns_limit_h_min -13
_diffrn_reflns_limit_k_max 15
_diffrn_reflns_limit_k_min -15
_diffrn_reflns_limit_l_max 22
_diffrn_reflns_limit_l_min 0
_diffrn_reflns_number 32580
_diffrn_reflns_point_group_measured_fraction_full 0.929
_diffrn_reflns_point_group_measured_fraction_max 0.888
_diffrn_reflns_theta_full 25.242
_diffrn_reflns_theta_max 27.684
_diffrn_reflns_theta_min 1.193
_exptl_absorpt_coefficient_mu 0.745
_exptl_absorpt_correction_T_max 0.865
_exptl_absorpt_correction_T_min 0.726
_exptl_absorpt_correction_type multi-scan
_exptl_absorpt_process_details 'SADABS (Bruker, 2002)'
_exptl_crystal_colour colourless
_exptl_crystal_density_diffrn 1.425
_exptl_crystal_description block
_exptl_crystal_F_000 924
_exptl_crystal_size_max 0.460
_exptl_crystal_size_mid 0.220
_exptl_crystal_size_min 0.200
_refine_diff_density_max 1.214
_refine_diff_density_min -0.979
_refine_diff_density_rms 0.236
_refine_ls_extinction_method none
_refine_ls_goodness_of_fit_ref 1.022
_refine_ls_hydrogen_treatment constr
_refine_ls_matrix_type full
_refine_ls_number_parameters 479
_refine_ls_number_reflns 14150
_refine_ls_number_restraints 0
_refine_ls_restrained_S_all 1.022
_refine_ls_R_factor_all 0.1086
_refine_ls_R_factor_gt 0.0671
_refine_ls_shift/su_max 0.000
_refine_ls_shift/su_mean 0.000
_refine_ls_structure_factor_coef Fsqd
_refine_ls_weighting_details 'w=1/[\s^2^(Fo^2^)+(0.1200P)^2^+4.0400P] where P=(Fo^2^+2Fc^2^)/3'
_refine_ls_weighting_scheme calc
_refine_ls_wR_factor_gt 0.1900
_refine_ls_wR_factor_ref 0.2216
_reflns_Friedel_coverage 0.000
_reflns_number_gt 9439
_reflns_number_total 14150
_reflns_threshold_expression 'I > 2\s(I)'
_cod_data_source_file ic5b01629_si_002.cif
_cod_data_source_block compound_4
_cod_depositor_comments
;
The following automatic conversions were performed:

data name '_iucr_refine_instruction_details' was replaced with
'_iucr_refine_instructions_details' as specified in the replacement
file 'data/replacement-values/replacement_tags.lst'.

Automatic conversion script
Id: cif_correct_tags 9268 2022-04-12 08:56:07Z antanas 
;
_cod_database_code 4346519
_shelx_space_group_comment
; 
The symmetry employed for this shelxl refinement is uniquely defined 
by the following loop, which should always be used as a source of 
symmetry information in preference to the above space-group names. 
They are only intended as comments. 
;
_shelx_estimated_absorpt_t_min 0.726
_shelx_estimated_absorpt_t_max 0.865
_shelxl_version_number 2014/6

loop_
_space_group_symop_operation_xyz
'x, y, z'
'-x, -y, -z'

loop_
_atom_site_label
_atom_site_type_symbol
_atom_site_fract_x
_atom_site_fract_y
_atom_site_fract_z
_atom_site_U_iso_or_equiv
_atom_site_adp_type
_atom_site_occupancy
_atom_site_site_symmetry_order
_atom_site_calc_flag
_atom_site_refinement_flags_posn
_atom_site_refinement_flags_adp
N1 N 0.5018(5) 0.3458(5) 0.6934(3) 0.0136(12) Uani 1 1 d . .
N2 N 0.4949(5) 0.3490(5) 0.8211(3) 0.0148(13) Uani 1 1 d . .
C1 C 0.5431(6) 0.2878(6) 0.7587(3) 0.0156(15) Uani 1 1 d . .
H1 H 0.5987 0.2138 0.7604 0.019 Uiso 1 1 calc R U
C2 C 0.4239(7) 0.4479(6) 0.7152(4) 0.0201(16) Uani 1 1 d . .
H2 H 0.3811 0.5065 0.6807 0.024 Uiso 1 1 calc R U
C3 C 0.4183(7) 0.4512(6) 0.7942(4) 0.0217(16) Uani 1 1 d . .
H3 H 0.3709 0.5119 0.8254 0.026 Uiso 1 1 calc R U
C4 C 0.5309(7) 0.3023(6) 0.6147(3) 0.0155(15) Uani 1 1 d . .
C5 C 0.4620(6) 0.2245(6) 0.5903(3) 0.0157(15) Uani 1 1 d . .
C6 C 0.4935(7) 0.1838(6) 0.5158(4) 0.0177(15) Uani 1 1 d . .
H6 H 0.4488 0.1315 0.4966 0.021 Uiso 1 1 calc R U
C7 C 0.5886(7) 0.2170(6) 0.4683(4) 0.0193(15) Uani 1 1 d . .
H7 H 0.6084 0.1880 0.4171 0.023 Uiso 1 1 calc R U
C8 C 0.6549(7) 0.2928(6) 0.4955(3) 0.0183(16) Uani 1 1 d . .
H8 H 0.7194 0.3155 0.4622 0.022 Uiso 1 1 calc R U
C9 C 0.6301(6) 0.3362(6) 0.5696(3) 0.0151(15) Uani 1 1 d . .
C10 C 0.3570(7) 0.1867(6) 0.6428(4) 0.0216(16) Uani 1 1 d . .
H10 H 0.3845 0.1849 0.6980 0.026 Uiso 1 1 calc R U
C11 C 0.3441(7) 0.0668(6) 0.6254(4) 0.0270(17) Uani 1 1 d . .
H11A H 0.3050 0.0676 0.5746 0.040 Uiso 1 1 calc R U
H11B H 0.2886 0.0411 0.6665 0.040 Uiso 1 1 calc R U
H11C H 0.4305 0.0149 0.6239 0.040 Uiso 1 1 calc R U
C12 C 0.2265(7) 0.2714(7) 0.6389(4) 0.0278(18) Uani 1 1 d . .
H12A H 0.2361 0.3466 0.6534 0.042 Uiso 1 1 calc R U
H12B H 0.1631 0.2469 0.6753 0.042 Uiso 1 1 calc R U
H12C H 0.1961 0.2755 0.5855 0.042 Uiso 1 1 calc R U
C13 C 0.7085(7) 0.4162(6) 0.5986(4) 0.0223(16) Uani 1 1 d . .
H13 H 0.6732 0.4413 0.6521 0.027 Uiso 1 1 calc R U
C14 C 0.8516(8) 0.3550(7) 0.6042(5) 0.036(2) Uani 1 1 d . .
H14A H 0.8590 0.2907 0.6417 0.054 Uiso 1 1 calc R U
H14B H 0.9007 0.4080 0.6220 0.054 Uiso 1 1 calc R U
H14C H 0.8868 0.3270 0.5526 0.054 Uiso 1 1 calc R U
C15 C 0.6974(8) 0.5216(6) 0.5448(4) 0.0333(19) Uani 1 1 d . .
H15A H 0.7350 0.4987 0.4926 0.050 Uiso 1 1 calc R U
H15B H 0.7446 0.5733 0.5665 0.050 Uiso 1 1 calc R U
H15C H 0.6056 0.5603 0.5409 0.050 Uiso 1 1 calc R U
C16 C 0.5139(6) 0.3098(6) 0.9010(3) 0.0146(14) Uani 1 1 d . .
C17 C 0.4351(7) 0.2396(6) 0.9343(4) 0.0186(15) Uani 1 1 d . .
C18 C 0.4582(7) 0.1994(6) 1.0114(4) 0.0221(17) Uani 1 1 d . .
H18 H 0.4070 0.1519 1.0359 0.027 Uiso 1 1 calc R U
C19 C 0.5553(7) 0.2286(6) 1.0522(4) 0.0233(17) Uani 1 1 d . .
H19 H 0.5704 0.2004 1.1043 0.028 Uiso 1 1 calc R U
C20 C 0.6309(7) 0.2991(6) 1.0172(4) 0.0220(17) Uani 1 1 d . .
H20 H 0.6955 0.3194 1.0465 0.026 Uiso 1 1 calc R U
C21 C 0.6136(7) 0.3398(6) 0.9413(4) 0.0172(15) Uani 1 1 d . .
C22 C 0.3282(7) 0.2071(6) 0.8901(4) 0.0227(16) Uani 1 1 d . .
H22 H 0.3340 0.2366 0.8350 0.027 Uiso 1 1 calc R U
C23 C 0.3475(10) 0.0797(8) 0.8875(6) 0.070(3) Uani 1 1 d . .
H23A H 0.3356 0.0490 0.9405 0.104 Uiso 1 1 calc R U
H23B H 0.4356 0.0461 0.8666 0.104 Uiso 1 1 calc R U
H23C H 0.2837 0.0612 0.8537 0.104 Uiso 1 1 calc R U
C24 C 0.1938(8) 0.2605(8) 0.9243(5) 0.049(3) Uani 1 1 d . .
H24A H 0.1280 0.2463 0.8902 0.074 Uiso 1 1 calc R U
H24B H 0.1843 0.3426 0.9283 0.074 Uiso 1 1 calc R U
H24C H 0.1820 0.2271 0.9765 0.074 Uiso 1 1 calc R U
C25 C 0.7004(7) 0.4108(6) 0.9010(4) 0.0179(15) Uani 1 1 d . .
H25 H 0.6538 0.4535 0.8558 0.021 Uiso 1 1 calc R U
C26 C 0.8267(8) 0.3314(7) 0.8690(4) 0.034(2) Uani 1 1 d . .
H26A H 0.8742 0.2892 0.9126 0.051 Uiso 1 1 calc R U
H26B H 0.8811 0.3766 0.8408 0.051 Uiso 1 1 calc R U
H26C H 0.8053 0.2778 0.8331 0.051 Uiso 1 1 calc R U
C27 C 0.7322(8) 0.4967(7) 0.9556(4) 0.033(2) Uani 1 1 d . .
H27A H 0.6512 0.5453 0.9770 0.050 Uiso 1 1 calc R U
H27B H 0.7831 0.5439 0.9263 0.050 Uiso 1 1 calc R U
H27C H 0.7828 0.4562 0.9987 0.050 Uiso 1 1 calc R U
Cl2 Cl 0.21175(19) 0.40634(15) 0.25058(10) 0.0295(5) Uani 1 1 d . .
Cl3 Cl -0.06620(19) 0.41463(16) 0.13825(10) 0.0286(4) Uani 1 1 d . .
Cl4 Cl -0.03570(19) 0.13598(17) 0.06113(10) 0.0302(5) Uani 1 1 d . .
Cl5 Cl 0.26412(18) -0.03781(15) 0.12365(9) 0.0253(4) Uani 1 1 d . .
Cl6 Cl 0.41486(16) 0.12814(16) 0.24206(10) 0.0266(4) Uani 1 1 d . .
Cl7 Cl -0.09886(17) 0.39446(15) 0.35499(9) 0.0242(4) Uani 1 1 d . .
Cl8 Cl -0.25969(16) 0.22259(16) 0.23657(10) 0.0256(4) Uani 1 1 d . .
Cl9 Cl -0.04387(17) -0.07015(15) 0.22658(9) 0.0250(4) Uani 1 1 d . .
Cl10 Cl 0.23841(17) -0.07278(15) 0.34292(9) 0.0229(4) Uani 1 1 d . .
Cl11 Cl 0.20334(18) 0.20750(15) 0.42176(9) 0.0241(4) Uani 1 1 d . .
Cl12 Cl -0.08086(17) 0.08903(15) 0.40998(9) 0.0227(4) Uani 1 1 d . .
C1A C 0.1517(7) 0.2065(6) 0.1685(4) 0.0188(15) Uani 1 1 d . .
H1A H 0.2044 0.2319 0.1148 0.023 Uiso 1 1 calc R U
B2 B 0.1408(8) 0.2876(7) 0.2509(4) 0.0190(17) Uani 1 1 d . .
B3 B 0.0026(8) 0.2907(7) 0.1948(4) 0.0228(19) Uani 1 1 d . .
B4 B 0.0173(8) 0.1528(7) 0.1551(4) 0.0186(17) Uani 1 1 d . .
B5 B 0.1662(8) 0.0657(7) 0.1874(4) 0.0192(18) Uani 1 1 d . .
B6 B 0.2437(7) 0.1471(6) 0.2463(4) 0.0163(17) Uani 1 1 d . .
B7 B -0.0092(8) 0.2780(6) 0.2983(4) 0.0160(17) Uani 1 1 d . .
B8 B -0.0863(8) 0.1948(7) 0.2398(4) 0.0188(17) Uani 1 1 d . .
B9 B 0.0164(7) 0.0538(7) 0.2355(4) 0.0174(17) Uani 1 1 d . .
B10 B 0.1559(8) 0.0505(7) 0.2911(4) 0.0188(18) Uani 1 1 d . .
B11 B 0.1395(8) 0.1903(7) 0.3296(4) 0.0174(17) Uani 1 1 d . .
B12 B -0.0009(7) 0.1325(6) 0.3242(4) 0.0153(16) Uani 1 1 d . .

loop_
_atom_site_aniso_label
_atom_site_aniso_U_11
_atom_site_aniso_U_22
_atom_site_aniso_U_33
_atom_site_aniso_U_23
_atom_site_aniso_U_13
_atom_site_aniso_U_12
N1 0.010(3) 0.018(3) 0.013(3) 0.001(2) -0.003(2) -0.003(3)
N2 0.012(3) 0.026(4) 0.008(3) -0.003(2) -0.001(2) -0.006(3)
C1 0.011(4) 0.021(4) 0.014(4) -0.003(3) -0.001(3) -0.004(3)
C2 0.018(4) 0.024(4) 0.019(4) 0.002(3) -0.007(3) -0.005(3)
C3 0.014(4) 0.025(4) 0.024(4) -0.007(3) -0.001(3) 0.002(3)
C4 0.014(4) 0.022(4) 0.009(3) -0.004(3) -0.003(3) -0.003(3)
C5 0.014(4) 0.020(4) 0.013(3) 0.000(3) -0.003(3) -0.003(3)
C6 0.016(4) 0.020(4) 0.019(4) -0.004(3) -0.008(3) -0.006(3)
C7 0.017(4) 0.025(4) 0.015(4) -0.003(3) 0.000(3) -0.003(3)
C8 0.012(4) 0.029(4) 0.014(3) 0.001(3) 0.001(3) -0.006(3)
C9 0.007(4) 0.020(4) 0.016(4) -0.001(3) -0.002(3) 0.003(3)
C10 0.020(4) 0.030(4) 0.017(4) -0.003(3) 0.000(3) -0.010(3)
C11 0.023(5) 0.032(5) 0.028(4) -0.003(3) 0.006(3) -0.010(4)
C12 0.015(4) 0.031(5) 0.037(5) -0.004(3) 0.006(3) -0.006(4)
C13 0.017(4) 0.029(4) 0.024(4) -0.006(3) -0.004(3) -0.010(3)
C14 0.024(5) 0.031(5) 0.056(5) -0.005(4) -0.013(4) -0.009(4)
C15 0.042(6) 0.020(4) 0.038(5) 0.001(3) -0.008(4) -0.007(4)
C16 0.014(4) 0.018(4) 0.010(3) -0.006(3) 0.001(3) 0.001(3)
C17 0.012(4) 0.024(4) 0.018(4) -0.008(3) 0.004(3) -0.002(3)
C18 0.019(4) 0.031(4) 0.018(4) -0.003(3) 0.005(3) -0.009(4)
C19 0.022(4) 0.034(5) 0.016(4) 0.002(3) -0.005(3) -0.011(4)
C20 0.017(4) 0.030(4) 0.021(4) -0.002(3) -0.002(3) -0.007(4)
C21 0.012(4) 0.022(4) 0.016(4) -0.005(3) -0.001(3) 0.000(3)
C22 0.023(4) 0.030(4) 0.018(4) -0.003(3) -0.003(3) -0.012(4)
C23 0.045(7) 0.038(6) 0.127(9) -0.046(6) -0.044(6) 0.005(5)
C24 0.011(5) 0.062(7) 0.075(6) -0.031(5) -0.009(4) -0.002(4)
C25 0.016(4) 0.018(4) 0.020(4) 0.001(3) -0.002(3) -0.005(3)
C26 0.025(5) 0.027(5) 0.048(5) 0.002(3) 0.017(4) -0.006(4)
C27 0.046(6) 0.038(5) 0.025(4) -0.001(3) -0.004(3) -0.028(4)
Cl2 0.0350(12) 0.0290(11) 0.0297(10) -0.0007(7) -0.0027(8) -0.0180(9)
Cl3 0.0285(12) 0.0266(10) 0.0285(10) 0.0071(7) -0.0080(8) -0.0017(9)
Cl4 0.0302(12) 0.0420(12) 0.0206(10) -0.0047(8) -0.0069(8) -0.0112(10)
Cl5 0.0219(11) 0.0286(10) 0.0244(10) -0.0082(7) 0.0060(7) -0.0042(8)
Cl6 0.0113(9) 0.0395(11) 0.0296(10) 0.0001(8) -0.0002(7) -0.0077(8)
Cl7 0.0232(11) 0.0202(10) 0.0270(10) -0.0048(7) 0.0019(7) -0.0010(8)
Cl8 0.0103(9) 0.0365(11) 0.0293(10) -0.0021(8) -0.0051(7) -0.0027(8)
Cl9 0.0220(10) 0.0255(10) 0.0310(10) -0.0073(7) 0.0008(7) -0.0120(8)
Cl10 0.0185(10) 0.0225(10) 0.0240(9) 0.0007(7) 0.0000(7) 0.0022(8)
Cl11 0.0243(11) 0.0328(11) 0.0178(9) -0.0013(7) -0.0072(7) -0.0106(9)
Cl12 0.0187(10) 0.0281(10) 0.0220(9) -0.0012(7) 0.0033(7) -0.0075(8)
C1A 0.016(4) 0.024(4) 0.018(4) -0.005(3) -0.002(3) -0.007(3)
B2 0.019(5) 0.019(4) 0.020(4) 0.002(3) -0.002(3) -0.006(4)
B3 0.018(5) 0.029(5) 0.022(5) -0.001(3) -0.006(3) -0.006(4)
B4 0.013(5) 0.018(4) 0.024(4) 0.001(3) -0.002(3) -0.003(4)
B5 0.012(5) 0.022(5) 0.022(5) -0.005(3) 0.001(3) -0.001(4)
B6 0.013(4) 0.018(4) 0.018(4) -0.002(3) 0.003(3) -0.005(3)
B7 0.016(5) 0.015(4) 0.018(4) 0.003(3) -0.005(3) -0.005(4)
B8 0.013(4) 0.024(5) 0.019(4) 0.002(3) -0.003(3) -0.003(4)
B9 0.012(4) 0.021(4) 0.019(4) -0.006(3) -0.001(3) -0.003(3)
B10 0.018(5) 0.021(5) 0.020(4) 0.001(3) -0.003(3) -0.008(4)
B11 0.019(5) 0.018(4) 0.016(4) 0.004(3) -0.004(3) -0.008(4)
B12 0.007(4) 0.015(4) 0.024(4) -0.003(3) -0.002(3) -0.001(3)

loop_
_atom_type_symbol
_atom_type_description
_atom_type_scat_dispersion_real
_atom_type_scat_dispersion_imag
_atom_type_scat_source
C C 0.0033 0.0016 'International Tables Vol C Tables 4.2.6.8 and 6.1.1.4'
H H 0.0000 0.0000 'International Tables Vol C Tables 4.2.6.8 and 6.1.1.4'
B B 0.0013 0.0007 'International Tables Vol C Tables 4.2.6.8 and 6.1.1.4'
N N 0.0061 0.0033 'International Tables Vol C Tables 4.2.6.8 and 6.1.1.4'
Cl Cl 0.1484 0.1585 'International Tables Vol C Tables 4.2.6.8 and 6.1.1.4'

loop_
_geom_angle_atom_site_label_1
_geom_angle_atom_site_label_2
_geom_angle_atom_site_label_3
_geom_angle
C1 N1 C2 107.5(5)
C1 N1 C4 124.6(6)
C2 N1 C4 127.8(5)
C1 N2 C3 107.4(5)
C1 N2 C16 124.6(6)
C3 N2 C16 127.8(5)
N2 C1 N1 109.9(6)
N2 C1 H1 125.0
N1 C1 H1 125.0
C3 C2 N1 108.3(6)
C3 C2 H2 125.9
N1 C2 H2 125.9
C2 C3 N2 106.9(6)
C2 C3 H3 126.6
N2 C3 H3 126.6
C9 C4 C5 124.1(6)
C9 C4 N1 118.0(5)
C5 C4 N1 117.8(5)
C6 C5 C4 116.3(6)
C6 C5 C10 121.4(5)
C4 C5 C10 122.3(5)
C5 C6 C7 121.7(6)
C5 C6 H6 119.2
C7 C6 H6 119.2
C6 C7 C8 119.8(6)
C6 C7 H7 120.1
C8 C7 H7 120.1
C9 C8 C7 122.0(6)
C9 C8 H8 119.0
C7 C8 H8 119.0
C8 C9 C4 116.1(6)
C8 C9 C13 120.5(6)
C4 C9 C13 123.5(6)
C12 C10 C5 111.6(6)
C12 C10 C11 110.9(6)
C5 C10 C11 112.7(5)
C12 C10 H10 107.1
C5 C10 H10 107.1
C11 C10 H10 107.1
C10 C11 H11A 109.5
C10 C11 H11B 109.5
H11A C11 H11B 109.5
C10 C11 H11C 109.5
H11A C11 H11C 109.5
H11B C11 H11C 109.5
C10 C12 H12A 109.5
C10 C12 H12B 109.5
H12A C12 H12B 109.5
C10 C12 H12C 109.5
H12A C12 H12C 109.5
H12B C12 H12C 109.5
C9 C13 C15 111.4(5)
C9 C13 C14 110.6(6)
C15 C13 C14 109.6(6)
C9 C13 H13 108.4
C15 C13 H13 108.4
C14 C13 H13 108.4
C13 C14 H14A 109.5
C13 C14 H14B 109.5
H14A C14 H14B 109.5
C13 C14 H14C 109.5
H14A C14 H14C 109.5
H14B C14 H14C 109.5
C13 C15 H15A 109.5
C13 C15 H15B 109.5
H15A C15 H15B 109.5
C13 C15 H15C 109.5
H15A C15 H15C 109.5
H15B C15 H15C 109.5
C17 C16 C21 123.2(6)
C17 C16 N2 118.3(5)
C21 C16 N2 118.5(6)
C18 C17 C16 117.2(6)
C18 C17 C22 120.0(6)
C16 C17 C22 122.7(6)
C19 C18 C17 120.5(6)
C19 C18 H18 119.8
C17 C18 H18 119.8
C18 C19 C20 120.5(6)
C18 C19 H19 119.7
C20 C19 H19 119.7
C21 C20 C19 121.5(6)
C21 C20 H20 119.3
C19 C20 H20 119.3
C20 C21 C16 117.1(6)
C20 C21 C25 121.9(6)
C16 C21 C25 120.9(6)
C23 C22 C24 110.3(7)
C23 C22 C17 111.3(6)
C24 C22 C17 112.1(6)
C23 C22 H22 107.6
C24 C22 H22 107.6
C17 C22 H22 107.6
C22 C23 H23A 109.5
C22 C23 H23B 109.5
H23A C23 H23B 109.5
C22 C23 H23C 109.5
H23A C23 H23C 109.5
H23B C23 H23C 109.5
C22 C24 H24A 109.5
C22 C24 H24B 109.5
H24A C24 H24B 109.5
C22 C24 H24C 109.5
H24A C24 H24C 109.5
H24B C24 H24C 109.5
C21 C25 C27 112.4(5)
C21 C25 C26 109.2(6)
C27 C25 C26 110.2(6)
C21 C25 H25 108.3
C27 C25 H25 108.3
C26 C25 H25 108.3
C25 C26 H26A 109.5
C25 C26 H26B 109.5
H26A C26 H26B 109.5
C25 C26 H26C 109.5
H26A C26 H26C 109.5
H26B C26 H26C 109.5
C25 C27 H27A 109.5
C25 C27 H27B 109.5
H27A C27 H27B 109.5
C25 C27 H27C 109.5
H27A C27 H27C 109.5
H27B C27 H27C 109.5
B5 C1A B3 114.6(5)
B5 C1A B6 63.0(4)
B3 C1A B6 114.5(5)
B5 C1A B4 62.7(4)
B3 C1A B4 62.9(4)
B6 C1A B4 115.2(5)
B5 C1A B2 114.6(5)
B3 C1A B2 62.4(4)
B6 C1A B2 62.5(4)
B4 C1A B2 114.8(5)
B5 C1A H1A 117.7
B3 C1A H1A 117.9
B6 C1A H1A 117.5
B4 C1A H1A 117.4
B2 C1A H1A 117.9
C1A B2 B11 104.3(5)
C1A B2 Cl2 121.1(5)
B11 B2 Cl2 125.2(5)
C1A B2 B7 104.2(5)
B11 B2 B7 60.4(4)
Cl2 B2 B7 125.9(5)
C1A B2 B3 58.4(4)
B11 B2 B3 108.1(5)
Cl2 B2 B3 120.7(5)
B7 B2 B3 59.8(4)
C1A B2 B6 58.6(4)
B11 B2 B6 59.8(4)
Cl2 B2 B6 119.6(5)
B7 B2 B6 108.2(5)
B3 B2 B6 107.9(5)
C1A B3 B7 104.8(6)
C1A B3 Cl3 120.9(5)
B7 B3 Cl3 125.4(6)
C1A B3 B8 104.6(6)
B7 B3 B8 60.6(4)
Cl3 B3 B8 125.1(6)
C1A B3 B2 59.2(4)
B7 B3 B2 59.7(4)
Cl3 B3 B2 120.0(5)
B8 B3 B2 108.5(5)
C1A B3 B4 58.8(4)
B7 B3 B4 108.4(6)
Cl3 B3 B4 119.7(5)
B8 B3 B4 59.8(4)
B2 B3 B4 108.8(6)
C1A B4 Cl4 122.1(5)
C1A B4 B5 57.8(4)
Cl4 B4 B5 120.3(5)
C1A B4 B8 104.3(5)
Cl4 B4 B8 125.4(5)
B5 B4 B8 107.7(5)
C1A B4 B9 104.1(5)
Cl4 B4 B9 124.3(5)
B5 B4 B9 59.8(4)
B8 B4 B9 60.4(4)
C1A B4 B3 58.3(4)
Cl4 B4 B3 121.7(5)
B5 B4 B3 106.7(5)
B8 B4 B3 59.9(4)
B9 B4 B3 107.8(5)
C1A B5 B10 105.5(5)
C1A B5 B9 105.7(5)
B10 B5 B9 60.4(4)
C1A B5 B4 59.4(4)
B10 B5 B4 109.0(6)
B9 B5 B4 60.4(4)
C1A B5 B6 59.3(4)
B10 B5 B6 60.0(4)
B9 B5 B6 108.8(5)
B4 B5 B6 109.4(6)
C1A B5 Cl5 120.6(5)
B10 B5 Cl5 124.5(6)
B9 B5 Cl5 125.0(5)
B4 B5 Cl5 120.0(5)
B6 B5 Cl5 119.2(5)
C1A B6 Cl6 121.4(5)
C1A B6 B11 103.9(5)
Cl6 B6 B11 125.4(5)
C1A B6 B10 104.0(5)
Cl6 B6 B10 125.7(5)
B11 B6 B10 61.1(4)
C1A B6 B5 57.7(4)
Cl6 B6 B5 121.2(5)
B11 B6 B5 107.8(5)
B10 B6 B5 59.7(4)
C1A B6 B2 58.9(4)
Cl6 B6 B2 119.9(5)
B11 B6 B2 59.1(4)
B10 B6 B2 108.1(5)
B5 B6 B2 107.2(5)
B3 B7 B2 60.5(4)
B3 B7 B11 107.8(6)
B2 B7 B11 59.4(4)
B3 B7 B12 108.0(5)
B2 B7 B12 108.2(6)
B11 B7 B12 60.5(4)
B3 B7 Cl7 120.3(5)
B2 B7 Cl7 119.3(5)
B11 B7 Cl7 121.7(5)
B12 B7 Cl7 123.8(5)
B3 B7 B8 60.1(4)
B2 B7 B8 108.7(5)
B11 B7 B8 108.4(5)
B12 B7 B8 60.0(4)
Cl7 B7 B8 122.7(5)
B4 B8 B3 60.3(4)
B4 B8 Cl8 121.7(5)
B3 B8 Cl8 121.2(5)
B4 B8 B12 108.0(5)
B3 B8 B12 107.1(5)
Cl8 B8 B12 122.5(5)
B4 B8 B7 107.9(5)
B3 B8 B7 59.3(4)
Cl8 B8 B7 121.3(5)
B12 B8 B7 59.6(4)
B4 B8 B9 60.0(4)
B3 B8 B9 107.8(6)
Cl8 B8 B9 122.7(5)
B12 B8 B9 60.2(4)
B7 B8 B9 107.8(5)
Cl9 B9 B5 120.8(5)
Cl9 B9 B10 120.9(5)
B5 B9 B10 59.7(4)
Cl9 B9 B4 121.5(5)
B5 B9 B4 59.8(4)
B10 B9 B4 108.0(5)
Cl9 B9 B12 123.4(5)
B5 B9 B12 107.1(5)
B10 B9 B12 60.1(4)
B4 B9 B12 107.4(5)
Cl9 B9 B8 123.4(5)
B5 B9 B8 107.1(5)
B10 B9 B8 108.0(5)
B4 B9 B8 59.6(4)
B12 B9 B8 59.7(4)
Cl10 B10 B5 123.1(5)
Cl10 B10 B6 120.6(5)
B5 B10 B6 60.3(4)
Cl10 B10 B9 122.9(5)
B5 B10 B9 59.9(4)
B6 B10 B9 108.6(5)
Cl10 B10 B12 122.1(5)
B5 B10 B12 107.3(5)
B6 B10 B12 107.4(5)
B9 B10 B12 60.2(4)
Cl10 B10 B11 120.9(5)
B5 B10 B11 106.8(5)
B6 B10 B11 59.1(4)
B9 B10 B11 107.8(6)
B12 B10 B11 59.6(4)
B2 B11 B6 61.1(4)
B2 B11 B7 60.1(4)
B6 B11 B7 108.9(5)
B2 B11 Cl11 122.2(5)
B6 B11 Cl11 121.2(5)
B7 B11 Cl11 122.2(5)
B2 B11 B12 108.4(5)
B6 B11 B12 108.2(5)
B7 B11 B12 60.0(4)
Cl11 B11 B12 121.0(5)
B2 B11 B10 108.7(5)
B6 B11 B10 59.8(4)
B7 B11 B10 108.1(5)
Cl11 B11 B10 120.7(5)
B12 B11 B10 60.0(4)
Cl12 B12 B7 122.9(5)
Cl12 B12 B11 121.4(5)
B7 B12 B11 59.6(4)
Cl12 B12 B8 122.8(5)
B7 B12 B8 60.4(4)
B11 B12 B8 107.9(5)
Cl12 B12 B10 120.2(5)
B7 B12 B10 108.1(5)
B11 B12 B10 60.4(4)
B8 B12 B10 108.0(5)
Cl12 B12 B9 121.1(5)
B7 B12 B9 108.3(5)
B11 B12 B9 108.0(5)
B8 B12 B9 60.1(4)
B10 B12 B9 59.7(4)

loop_
_geom_bond_atom_site_label_1
_geom_bond_atom_site_label_2
_geom_bond_distance
N1 C1 1.335(8)
N1 C2 1.368(8)
N1 C4 1.453(8)
N2 C1 1.331(8)
N2 C3 1.388(9)
N2 C16 1.438(8)
C1 H1 0.9500
C2 C3 1.350(8)
C2 H2 0.9500
C3 H3 0.9500
C4 C9 1.398(9)
C4 C5 1.406(9)
C5 C6 1.379(8)
C5 C10 1.533(9)
C6 C7 1.382(9)
C6 H6 0.9500
C7 C8 1.384(9)
C7 H7 0.9500
C8 C9 1.378(8)
C8 H8 0.9500
C9 C13 1.524(9)
C10 C12 1.518(10)
C10 C11 1.530(9)
C10 H10 1.0000
C11 H11A 0.9800
C11 H11B 0.9800
C11 H11C 0.9800
C12 H12A 0.9800
C12 H12B 0.9800
C12 H12C 0.9800
C13 C15 1.529(10)
C13 C14 1.528(10)
C13 H13 1.0000
C14 H14A 0.9800
C14 H14B 0.9800
C14 H14C 0.9800
C15 H15A 0.9800
C15 H15B 0.9800
C15 H15C 0.9800
C16 C17 1.408(9)
C16 C21 1.413(9)
C17 C18 1.401(9)
C17 C22 1.524(9)
C18 C19 1.389(9)
C18 H18 0.9500
C19 C20 1.398(9)
C19 H19 0.9500
C20 C21 1.378(9)
C20 H20 0.9500
C21 C25 1.520(9)
C22 C23 1.510(11)
C22 C24 1.514(11)
C22 H22 1.0000
C23 H23A 0.9800
C23 H23B 0.9800
C23 H23C 0.9800
C24 H24A 0.9800
C24 H24B 0.9800
C24 H24C 0.9800
C25 C27 1.528(9)
C25 C26 1.540(10)
C25 H25 1.0000
C26 H26A 0.9800
C26 H26B 0.9800
C26 H26C 0.9800
C27 H27A 0.9800
C27 H27B 0.9800
C27 H27C 0.9800
Cl2 B2 1.769(8)
Cl3 B3 1.780(9)
Cl4 B4 1.764(8)
Cl5 B5 1.790(8)
Cl6 B6 1.769(8)
Cl7 B7 1.790(8)
Cl8 B8 1.789(8)
Cl9 B9 1.775(8)
Cl10 B10 1.774(8)
Cl11 B11 1.784(7)
Cl12 B12 1.778(7)
C1A B5 1.695(11)
C1A B3 1.714(11)
C1A B6 1.725(10)
C1A B4 1.724(10)
C1A B2 1.729(10)
C1A H1A 1.1200
B2 B11 1.757(10)
B2 B7 1.770(11)
B2 B3 1.784(11)
B2 B6 1.793(11)
B3 B7 1.772(11)
B3 B8 1.786(11)
B3 B4 1.794(11)
B4 B5 1.780(11)
B4 B8 1.784(11)
B4 B9 1.790(11)
B5 B10 1.776(11)
B5 B9 1.780(11)
B5 B6 1.788(10)
B6 B11 1.771(11)
B6 B10 1.783(10)
B7 B11 1.775(11)
B7 B12 1.782(11)
B7 B8 1.796(10)
B8 B12 1.790(10)
B8 B9 1.798(11)
B9 B10 1.790(10)
B9 B12 1.799(10)
B10 B12 1.797(11)
B10 B11 1.805(11)
B11 B12 1.791(10)

loop_
_geom_torsion_atom_site_label_1
_geom_torsion_atom_site_label_2
_geom_torsion_atom_site_label_3
_geom_torsion_atom_site_label_4
_geom_torsion
C3 N2 C1 N1 0.3(7)
C16 N2 C1 N1 176.3(6)
C2 N1 C1 N2 -0.1(7)
C4 N1 C1 N2 -177.1(5)
C1 N1 C2 C3 -0.1(7)
C4 N1 C2 C3 176.7(6)
N1 C2 C3 N2 0.2(7)
C1 N2 C3 C2 -0.3(7)
C16 N2 C3 C2 -176.2(6)
C1 N1 C4 C9 -100.3(7)
C2 N1 C4 C9 83.4(8)
C1 N1 C4 C5 76.7(8)
C2 N1 C4 C5 -99.6(8)
C9 C4 C5 C6 -2.3(10)
N1 C4 C5 C6 -179.1(6)
C9 C4 C5 C10 177.9(6)
N1 C4 C5 C10 1.1(10)
C4 C5 C6 C7 0.6(10)
C10 C5 C6 C7 -179.6(7)
C5 C6 C7 C8 0.2(11)
C6 C7 C8 C9 0.6(11)
C7 C8 C9 C4 -2.1(10)
C7 C8 C9 C13 177.8(7)
C5 C4 C9 C8 3.0(10)
N1 C4 C9 C8 179.8(6)
C5 C4 C9 C13 -176.9(6)
N1 C4 C9 C13 -0.1(10)
C6 C5 C10 C12 -96.7(7)
C4 C5 C10 C12 83.1(8)
C6 C5 C10 C11 28.9(9)
C4 C5 C10 C11 -151.3(6)
C8 C9 C13 C15 58.0(9)
C4 C9 C13 C15 -122.1(7)
C8 C9 C13 C14 -64.2(8)
C4 C9 C13 C14 115.7(7)
C1 N2 C16 C17 -80.5(8)
C3 N2 C16 C17 94.7(8)
C1 N2 C16 C21 97.2(7)
C3 N2 C16 C21 -87.6(8)
C21 C16 C17 C18 0.4(10)
N2 C16 C17 C18 178.0(6)
C21 C16 C17 C22 -179.6(6)
N2 C16 C17 C22 -2.0(10)
C16 C17 C18 C19 0.0(10)
C22 C17 C18 C19 -180.0(7)
C17 C18 C19 C20 0.4(11)
C18 C19 C20 C21 -1.3(11)
C19 C20 C21 C16 1.7(10)
C19 C20 C21 C25 -176.4(7)
C17 C16 C21 C20 -1.2(10)
N2 C16 C21 C20 -178.8(6)
C17 C16 C21 C25 176.8(6)
N2 C16 C21 C25 -0.8(9)
C18 C17 C22 C23 -56.0(9)
C16 C17 C22 C23 124.0(8)
C18 C17 C22 C24 68.1(9)
C16 C17 C22 C24 -111.9(8)
C20 C21 C25 C27 -40.4(9)
C16 C21 C25 C27 141.6(7)
C20 C21 C25 C26 82.2(8)
C16 C21 C25 C26 -95.8(8)
B5 C1A B2 B11 -3.4(7)
B3 C1A B2 B11 102.7(6)
B6 C1A B2 B11 -40.3(5)
B4 C1A B2 B11 66.5(7)
B5 C1A B2 Cl2 144.8(5)
B3 C1A B2 Cl2 -109.2(6)
B6 C1A B2 Cl2 107.9(6)
B4 C1A B2 Cl2 -145.3(5)
B5 C1A B2 B7 -66.0(7)
B3 C1A B2 B7 40.1(5)
B6 C1A B2 B7 -102.8(5)
B4 C1A B2 B7 4.0(7)
B5 C1A B2 B3 -106.1(6)
B6 C1A B2 B3 -142.9(5)
B4 C1A B2 B3 -36.1(5)
B5 C1A B2 B6 36.9(5)
B3 C1A B2 B6 142.9(5)
B4 C1A B2 B6 106.8(6)
B5 C1A B3 B7 66.0(6)
B6 C1A B3 B7 -4.2(7)
B4 C1A B3 B7 102.9(6)
B2 C1A B3 B7 -40.2(5)
B5 C1A B3 Cl3 -145.1(5)
B6 C1A B3 Cl3 144.7(5)
B4 C1A B3 Cl3 -108.2(6)
B2 C1A B3 Cl3 108.7(6)
B5 C1A B3 B8 3.1(7)
B6 C1A B3 B8 -67.1(6)
B4 C1A B3 B8 40.0(5)
B2 C1A B3 B8 -103.1(5)
B5 C1A B3 B2 106.1(6)
B6 C1A B3 B2 36.0(5)
B4 C1A B3 B2 143.0(5)
B5 C1A B3 B4 -36.9(5)
B6 C1A B3 B4 -107.1(6)
B2 C1A B3 B4 -143.0(5)
B11 B2 B3 C1A -96.0(6)
Cl2 B2 B3 C1A 109.9(6)
B7 B2 B3 C1A -133.7(6)
B6 B2 B3 C1A -32.7(5)
C1A B2 B3 B7 133.7(6)
B11 B2 B3 B7 37.8(5)
Cl2 B2 B3 B7 -116.4(6)
B6 B2 B3 B7 101.0(6)
C1A B2 B3 Cl3 -110.3(6)
B11 B2 B3 Cl3 153.7(5)
Cl2 B2 B3 Cl3 -0.4(9)
B7 B2 B3 Cl3 115.9(7)
B6 B2 B3 Cl3 -143.0(5)
C1A B2 B3 B8 96.4(6)
B11 B2 B3 B8 0.4(8)
Cl2 B2 B3 B8 -153.7(5)
B7 B2 B3 B8 -37.4(5)
B6 B2 B3 B8 63.7(7)
C1A B2 B3 B4 32.9(5)
B11 B2 B3 B4 -63.0(7)
Cl2 B2 B3 B4 142.8(5)
B7 B2 B3 B4 -100.8(6)
B6 B2 B3 B4 0.2(7)
B5 C1A B4 Cl4 -108.0(6)
B3 C1A B4 Cl4 109.9(6)
B6 C1A B4 Cl4 -144.2(5)
B2 C1A B4 Cl4 145.9(5)
B3 C1A B4 B5 -142.1(5)
B6 C1A B4 B5 -36.2(5)
B2 C1A B4 B5 -106.1(6)
B5 C1A B4 B8 102.1(5)
B3 C1A B4 B8 -40.0(5)
B6 C1A B4 B8 65.9(7)
B2 C1A B4 B8 -4.0(7)
B5 C1A B4 B9 39.6(5)
B3 C1A B4 B9 -102.5(6)
B6 C1A B4 B9 3.4(7)
B2 C1A B4 B9 -66.5(7)
B5 C1A B4 B3 142.1(5)
B6 C1A B4 B3 105.9(6)
B2 C1A B4 B3 36.0(5)
B7 B3 B4 C1A -96.5(6)
Cl3 B3 B4 C1A 110.3(6)
B8 B3 B4 C1A -134.0(5)
B2 B3 B4 C1A -33.1(5)
C1A B3 B4 Cl4 -110.7(6)
B7 B3 B4 Cl4 152.9(5)
Cl3 B3 B4 Cl4 -0.4(9)
B8 B3 B4 Cl4 115.4(6)
B2 B3 B4 Cl4 -143.7(5)
C1A B3 B4 B5 32.9(5)
B7 B3 B4 B5 -63.6(7)
Cl3 B3 B4 B5 143.2(5)
B8 B3 B4 B5 -101.1(5)
B2 B3 B4 B5 -0.2(7)
C1A B3 B4 B8 134.0(5)
B7 B3 B4 B8 37.5(5)
Cl3 B3 B4 B8 -115.7(6)
B2 B3 B4 B8 100.9(6)
C1A B3 B4 B9 95.8(6)
B7 B3 B4 B9 -0.6(8)
Cl3 B3 B4 B9 -153.9(5)
B8 B3 B4 B9 -38.2(5)
B2 B3 B4 B9 62.7(7)
B3 C1A B5 B10 -66.3(7)
B6 C1A B5 B10 39.9(5)
B4 C1A B5 B10 -103.3(6)
B2 C1A B5 B10 3.2(8)
B3 C1A B5 B9 -3.3(7)
B6 C1A B5 B9 102.9(5)
B4 C1A B5 B9 -40.3(5)
B2 C1A B5 B9 66.2(7)
B3 C1A B5 B4 37.0(5)
B6 C1A B5 B4 143.1(5)
B2 C1A B5 B4 106.4(6)
B3 C1A B5 B6 -106.2(6)
B4 C1A B5 B6 -143.1(5)
B2 C1A B5 B6 -36.7(5)
B3 C1A B5 Cl5 145.9(5)
B6 C1A B5 Cl5 -108.0(6)
B4 C1A B5 Cl5 108.9(6)
B2 C1A B5 Cl5 -144.6(5)
Cl4 B4 B5 C1A 111.1(6)
B8 B4 B5 C1A -96.1(5)
B9 B4 B5 C1A -134.3(5)
B3 B4 B5 C1A -33.1(5)
C1A B4 B5 B10 97.1(5)
Cl4 B4 B5 B10 -151.8(5)
B8 B4 B5 B10 1.0(7)
B9 B4 B5 B10 -37.2(5)
B3 B4 B5 B10 64.1(7)
C1A B4 B5 B9 134.3(5)
Cl4 B4 B5 B9 -114.6(6)
B8 B4 B5 B9 38.2(5)
B3 B4 B5 B9 101.3(6)
C1A B4 B5 B6 33.2(5)
Cl4 B4 B5 B6 144.3(5)
B8 B4 B5 B6 -62.9(6)
B9 B4 B5 B6 -101.2(5)
B3 B4 B5 B6 0.1(7)
C1A B4 B5 Cl5 -110.0(6)
Cl4 B4 B5 Cl5 1.1(8)
B8 B4 B5 Cl5 153.9(5)
B9 B4 B5 Cl5 115.7(6)
B3 B4 B5 Cl5 -143.1(5)
B5 C1A B6 Cl6 109.4(6)
B3 C1A B6 Cl6 -144.2(5)
B4 C1A B6 Cl6 145.5(5)
B2 C1A B6 Cl6 -108.3(6)
B5 C1A B6 B11 -102.5(5)
B3 C1A B6 B11 3.9(7)
B4 C1A B6 B11 -66.3(7)
B2 C1A B6 B11 39.8(5)
B5 C1A B6 B10 -39.4(5)
B3 C1A B6 B10 67.0(7)
B4 C1A B6 B10 -3.2(7)
B2 C1A B6 B10 102.9(5)
B3 C1A B6 B5 106.3(6)
B4 C1A B6 B5 36.1(5)
B2 C1A B6 B5 142.3(5)
B5 C1A B6 B2 -142.3(5)
B3 C1A B6 B2 -35.9(5)
B4 C1A B6 B2 -106.1(6)
B10 B5 B6 C1A -134.5(6)
B9 B5 B6 C1A -97.5(6)
B4 B5 B6 C1A -33.2(5)
Cl5 B5 B6 C1A 110.3(6)
C1A B5 B6 Cl6 -109.7(6)
B10 B5 B6 Cl6 115.8(6)
B9 B5 B6 Cl6 152.8(5)
B4 B5 B6 Cl6 -142.9(5)
Cl5 B5 B6 Cl6 0.6(8)
C1A B5 B6 B11 95.5(6)
B10 B5 B6 B11 -39.0(5)
B9 B5 B6 B11 -2.0(7)
B4 B5 B6 B11 62.3(7)
Cl5 B5 B6 B11 -154.2(5)
C1A B5 B6 B10 134.5(6)
B9 B5 B6 B10 37.0(5)
B4 B5 B6 B10 101.3(6)
Cl5 B5 B6 B10 -115.2(6)
C1A B5 B6 B2 33.2(5)
B10 B5 B6 B2 -101.3(6)
B9 B5 B6 B2 -64.3(7)
B4 B5 B6 B2 0.0(7)
Cl5 B5 B6 B2 143.5(5)
B11 B2 B6 C1A 133.6(5)
Cl2 B2 B6 C1A -110.5(6)
B7 B2 B6 C1A 95.9(5)
B3 B2 B6 C1A 32.6(5)
C1A B2 B6 Cl6 110.7(5)
B11 B2 B6 Cl6 -115.7(6)
Cl2 B2 B6 Cl6 0.3(8)
B7 B2 B6 Cl6 -153.4(5)
B3 B2 B6 Cl6 143.3(5)
C1A B2 B6 B11 -133.6(5)
Cl2 B2 B6 B11 115.9(6)
B7 B2 B6 B11 -37.7(5)
B3 B2 B6 B11 -101.0(6)
C1A B2 B6 B10 -95.7(5)
B11 B2 B6 B10 37.9(5)
Cl2 B2 B6 B10 153.8(5)
B7 B2 B6 B10 0.2(7)
B3 B2 B6 B10 -63.1(6)
C1A B2 B6 B5 -32.8(5)
B11 B2 B6 B5 100.8(5)
Cl2 B2 B6 B5 -143.2(5)
B7 B2 B6 B5 63.1(6)
B3 B2 B6 B5 -0.2(7)
C1A B3 B7 B2 39.9(5)
Cl3 B3 B7 B2 -107.2(7)
B8 B3 B7 B2 138.6(6)
B4 B3 B7 B2 101.5(6)
C1A B3 B7 B11 2.7(7)
Cl3 B3 B7 B11 -144.4(6)
B8 B3 B7 B11 101.4(6)
B2 B3 B7 B11 -37.3(5)
B4 B3 B7 B11 64.2(7)
C1A B3 B7 B12 -61.2(6)
Cl3 B3 B7 B12 151.7(5)
B8 B3 B7 B12 37.5(5)
B2 B3 B7 B12 -101.1(6)
B4 B3 B7 B12 0.3(8)
C1A B3 B7 Cl7 148.6(5)
Cl3 B3 B7 Cl7 1.5(9)
B8 B3 B7 Cl7 -112.7(6)
B2 B3 B7 Cl7 108.6(6)
B4 B3 B7 Cl7 -149.9(5)
C1A B3 B7 B8 -98.7(6)
Cl3 B3 B7 B8 114.2(7)
B2 B3 B7 B8 -138.6(6)
B4 B3 B7 B8 -37.2(5)
C1A B2 B7 B3 -39.4(5)
B11 B2 B7 B3 -138.0(6)
Cl2 B2 B7 B3 107.9(7)
B6 B2 B7 B3 -100.5(6)
C1A B2 B7 B11 98.6(5)
Cl2 B2 B7 B11 -114.1(6)
B3 B2 B7 B11 138.0(6)
B6 B2 B7 B11 37.4(5)
C1A B2 B7 B12 61.5(6)
B11 B2 B7 B12 -37.1(5)
Cl2 B2 B7 B12 -151.2(5)
B3 B2 B7 B12 100.8(6)
B6 B2 B7 B12 0.3(7)
C1A B2 B7 Cl7 -149.7(5)
B11 B2 B7 Cl7 111.7(6)
Cl2 B2 B7 Cl7 -2.4(8)
B3 B2 B7 Cl7 -110.3(6)
B6 B2 B7 Cl7 149.1(5)
C1A B2 B7 B8 -2.2(7)
B11 B2 B7 B8 -100.8(6)
Cl2 B2 B7 B8 145.1(5)
B3 B2 B7 B8 37.2(5)
B6 B2 B7 B8 -63.3(6)
C1A B4 B8 B3 39.2(5)
Cl4 B4 B8 B3 -109.5(7)
B5 B4 B8 B3 99.5(6)
B9 B4 B8 B3 137.4(5)
C1A B4 B8 Cl8 149.6(5)
Cl4 B4 B8 Cl8 0.9(9)
B5 B4 B8 Cl8 -150.1(5)
B9 B4 B8 Cl8 -112.2(6)
B3 B4 B8 Cl8 110.4(6)
C1A B4 B8 B12 -60.6(6)
Cl4 B4 B8 B12 150.7(5)
B5 B4 B8 B12 -0.3(7)
B9 B4 B8 B12 37.6(5)
B3 B4 B8 B12 -99.8(6)
C1A B4 B8 B7 2.3(7)
Cl4 B4 B8 B7 -146.3(5)
B5 B4 B8 B7 62.7(7)
B9 B4 B8 B7 100.6(6)
B3 B4 B8 B7 -36.8(5)
C1A B4 B8 B9 -98.3(5)
Cl4 B4 B8 B9 113.1(6)
B5 B4 B8 B9 -38.0(5)
B3 B4 B8 B9 -137.4(5)
C1A B3 B8 B4 -39.5(5)
B7 B3 B8 B4 -138.4(6)
Cl3 B3 B8 B4 106.9(6)
B2 B3 B8 B4 -101.5(6)
C1A B3 B8 Cl8 -150.7(5)
B7 B3 B8 Cl8 110.3(6)
Cl3 B3 B8 Cl8 -4.3(9)
B2 B3 B8 Cl8 147.3(5)
B4 B3 B8 Cl8 -111.2(6)
C1A B3 B8 B12 61.8(6)
B7 B3 B8 B12 -37.1(5)
Cl3 B3 B8 B12 -151.7(5)
B2 B3 B8 B12 -0.1(7)
B4 B3 B8 B12 101.4(6)
C1A B3 B8 B7 98.9(6)
Cl3 B3 B8 B7 -114.6(7)
B2 B3 B8 B7 37.0(5)
B4 B3 B8 B7 138.4(6)
C1A B3 B8 B9 -1.6(6)
B7 B3 B8 B9 -100.5(6)
Cl3 B3 B8 B9 144.9(5)
B2 B3 B8 B9 -63.5(7)
B4 B3 B8 B9 38.0(5)
B3 B7 B8 B4 37.3(6)
B2 B7 B8 B4 -0.1(7)
B11 B7 B8 B4 -63.1(6)
B12 B7 B8 B4 -100.8(6)
Cl7 B7 B8 B4 146.1(5)
B2 B7 B8 B3 -37.4(5)
B11 B7 B8 B3 -100.4(6)
B12 B7 B8 B3 -138.1(6)
Cl7 B7 B8 B3 108.8(6)
B3 B7 B8 Cl8 -110.1(6)
B2 B7 B8 Cl8 -147.4(5)
B11 B7 B8 Cl8 149.5(5)
B12 B7 B8 Cl8 111.8(6)
Cl7 B7 B8 Cl8 -1.3(8)
B3 B7 B8 B12 138.1(6)
B2 B7 B8 B12 100.7(6)
B11 B7 B8 B12 37.7(5)
Cl7 B7 B8 B12 -113.1(6)
B3 B7 B8 B9 100.6(6)
B2 B7 B8 B9 63.2(6)
B11 B7 B8 B9 0.2(7)
B12 B7 B8 B9 -37.5(5)
Cl7 B7 B8 B9 -150.6(5)
C1A B5 B9 Cl9 150.7(5)
B10 B5 B9 Cl9 -110.2(6)
B4 B5 B9 Cl9 110.9(6)
B6 B5 B9 Cl9 -147.0(5)
Cl5 B5 B9 Cl9 3.2(9)
C1A B5 B9 B10 -99.1(5)
B4 B5 B9 B10 -138.9(6)
B6 B5 B9 B10 -36.8(5)
Cl5 B5 B9 B10 113.4(7)
C1A B5 B9 B4 39.8(5)
B10 B5 B9 B4 138.9(6)
B6 B5 B9 B4 102.1(6)
Cl5 B5 B9 B4 -107.7(6)
C1A B5 B9 B12 -60.7(6)
B10 B5 B9 B12 38.4(5)
B4 B5 B9 B12 -100.5(6)
B6 B5 B9 B12 1.6(7)
Cl5 B5 B9 B12 151.8(5)
C1A B5 B9 B8 2.0(6)
B10 B5 B9 B8 101.2(5)
B4 B5 B9 B8 -37.8(5)
B6 B5 B9 B8 64.3(6)
Cl5 B5 B9 B8 -145.4(5)
C1A B4 B9 Cl9 -148.4(5)
Cl4 B4 B9 Cl9 -1.8(9)
B5 B4 B9 Cl9 -109.8(6)
B8 B4 B9 Cl9 113.0(6)
B3 B4 B9 Cl9 150.9(5)
C1A B4 B9 B5 -38.6(5)
Cl4 B4 B9 B5 108.0(7)
B8 B4 B9 B5 -137.3(5)
B3 B4 B9 B5 -99.4(6)
C1A B4 B9 B10 -2.0(7)
Cl4 B4 B9 B10 144.6(6)
B5 B4 B9 B10 36.6(5)
B8 B4 B9 B10 -100.7(6)
B3 B4 B9 B10 -62.7(7)
C1A B4 B9 B12 61.4(6)
Cl4 B4 B9 B12 -152.0(6)
B5 B4 B9 B12 100.0(5)
B8 B4 B9 B12 -37.3(5)
B3 B4 B9 B12 0.7(7)
C1A B4 B9 B8 98.6(5)
Cl4 B4 B9 B8 -114.7(7)
B5 B4 B9 B8 137.3(5)
B3 B4 B9 B8 37.9(5)
B4 B8 B9 Cl9 -109.8(6)
B3 B8 B9 Cl9 -147.9(5)
Cl8 B8 B9 Cl9 0.7(8)
B12 B8 B9 Cl9 112.2(6)
B7 B8 B9 Cl9 149.5(5)
B4 B8 B9 B5 37.8(5)
B3 B8 B9 B5 -0.3(6)
Cl8 B8 B9 B5 148.3(5)
B12 B8 B9 B5 -100.1(5)
B7 B8 B9 B5 -62.9(6)
B4 B8 B9 B10 100.8(6)
B3 B8 B9 B10 62.6(6)
Cl8 B8 B9 B10 -148.8(5)
B12 B8 B9 B10 -37.2(5)
B7 B8 B9 B10 0.0(7)
B3 B8 B9 B4 -38.1(5)
Cl8 B8 B9 B4 110.4(6)
B12 B8 B9 B4 -138.0(5)
B7 B8 B9 B4 -100.7(6)
B4 B8 B9 B12 138.0(5)
B3 B8 B9 B12 99.9(5)
Cl8 B8 B9 B12 -111.6(6)
B7 B8 B9 B12 37.2(5)
C1A B5 B10 Cl10 -148.6(5)
B9 B5 B10 Cl10 111.8(6)
B4 B5 B10 Cl10 149.0(5)
B6 B5 B10 Cl10 -109.1(6)
Cl5 B5 B10 Cl10 -2.4(9)
C1A B5 B10 B6 -39.5(5)
B9 B5 B10 B6 -139.1(6)
B4 B5 B10 B6 -101.9(6)
Cl5 B5 B10 B6 106.7(6)
C1A B5 B10 B9 99.6(6)
B4 B5 B10 B9 37.2(5)
B6 B5 B10 B9 139.1(6)
Cl5 B5 B10 B9 -114.2(7)
C1A B5 B10 B12 61.1(6)
B9 B5 B10 B12 -38.5(5)
B4 B5 B10 B12 -1.3(7)
B6 B5 B10 B12 100.6(6)
Cl5 B5 B10 B12 -152.7(5)
C1A B5 B10 B11 -1.6(7)
B9 B5 B10 B11 -101.2(6)
B4 B5 B10 B11 -64.0(7)
B6 B5 B10 B11 37.9(5)
Cl5 B5 B10 B11 144.6(5)
C1A B6 B10 Cl10 151.6(5)
Cl6 B6 B10 Cl10 4.6(8)
B11 B6 B10 Cl10 -110.0(6)
B5 B6 B10 Cl10 113.2(6)
B2 B6 B10 Cl10 -147.0(5)
C1A B6 B10 B5 38.4(5)
Cl6 B6 B10 B5 -108.6(6)
B11 B6 B10 B5 136.8(6)
B2 B6 B10 B5 99.7(6)
C1A B6 B10 B9 1.7(7)
Cl6 B6 B10 B9 -145.3(5)
B11 B6 B10 B9 100.1(6)
B5 B6 B10 B9 -36.7(5)
B2 B6 B10 B9 63.0(6)
C1A B6 B10 B12 -62.0(6)
Cl6 B6 B10 B12 151.0(5)
B11 B6 B10 B12 36.4(5)
B5 B6 B10 B12 -100.4(6)
B2 B6 B10 B12 -0.6(6)
C1A B6 B10 B11 -98.4(5)
Cl6 B6 B10 B11 114.6(6)
B5 B6 B10 B11 -136.8(6)
B2 B6 B10 B11 -37.0(5)
Cl9 B9 B10 Cl10 -2.3(8)
B5 B9 B10 Cl10 -112.2(7)
B4 B9 B10 Cl10 -148.8(5)
B12 B9 B10 Cl10 111.1(6)
B8 B9 B10 Cl10 148.1(5)
Cl9 B9 B10 B5 109.9(6)
B4 B9 B10 B5 -36.7(5)
B12 B9 B10 B5 -136.8(6)
B8 B9 B10 B5 -99.7(6)
Cl9 B9 B10 B6 146.8(5)
B5 B9 B10 B6 36.9(5)
B4 B9 B10 B6 0.2(7)
B12 B9 B10 B6 -99.9(6)
B8 B9 B10 B6 -62.8(7)
Cl9 B9 B10 B12 -113.3(6)
B5 B9 B10 B12 136.8(6)
B4 B9 B10 B12 100.1(6)
B8 B9 B10 B12 37.1(5)
Cl9 B9 B10 B11 -150.6(5)
B5 B9 B10 B11 99.5(6)
B4 B9 B10 B11 62.8(6)
B12 B9 B10 B11 -37.3(5)
B8 B9 B10 B11 -0.2(7)
C1A B2 B11 B6 39.6(5)
Cl2 B2 B11 B6 -106.8(7)
B7 B2 B11 B6 138.1(5)
B3 B2 B11 B6 100.6(6)
C1A B2 B11 B7 -98.4(5)
Cl2 B2 B11 B7 115.2(7)
B3 B2 B11 B7 -37.5(5)
B6 B2 B11 B7 -138.1(5)
C1A B2 B11 Cl11 150.2(6)
Cl2 B2 B11 Cl11 3.8(10)
B7 B2 B11 Cl11 -111.4(7)
B3 B2 B11 Cl11 -148.9(6)
B6 B2 B11 Cl11 110.6(7)
C1A B2 B11 B12 -61.5(6)
Cl2 B2 B11 B12 152.1(5)
B7 B2 B11 B12 37.0(5)
B3 B2 B11 B12 -0.6(7)
B6 B2 B11 B12 -101.1(6)
C1A B2 B11 B10 2.1(7)
Cl2 B2 B11 B10 -144.3(6)
B7 B2 B11 B10 100.6(6)
B3 B2 B11 B10 63.1(7)
B6 B2 B11 B10 -37.5(5)
C1A B6 B11 B2 -39.7(5)
Cl6 B6 B11 B2 106.7(6)
B10 B6 B11 B2 -138.1(5)
B5 B6 B11 B2 -99.8(6)
C1A B6 B11 B7 -1.9(6)
Cl6 B6 B11 B7 144.5(5)
B10 B6 B11 B7 -100.4(6)
B5 B6 B11 B7 -62.0(7)
B2 B6 B11 B7 37.8(5)
C1A B6 B11 Cl11 -151.8(5)
Cl6 B6 B11 Cl11 -5.4(9)
B10 B6 B11 Cl11 109.7(6)
B5 B6 B11 Cl11 148.1(5)
B2 B6 B11 Cl11 -112.1(6)
C1A B6 B11 B12 61.7(6)
Cl6 B6 B11 B12 -151.9(5)
B10 B6 B11 B12 -36.7(5)
B5 B6 B11 B12 1.7(7)
B2 B6 B11 B12 101.4(6)
C1A B6 B11 B10 98.5(5)
Cl6 B6 B11 B10 -115.1(6)
B5 B6 B11 B10 38.4(5)
B2 B6 B11 B10 138.1(5)
B3 B7 B11 B2 37.7(5)
B12 B7 B11 B2 138.8(5)
Cl7 B7 B11 B2 -107.6(6)
B8 B7 B11 B2 101.3(6)
B3 B7 B11 B6 -0.5(7)
B2 B7 B11 B6 -38.2(5)
B12 B7 B11 B6 100.6(5)
Cl7 B7 B11 B6 -145.8(5)
B8 B7 B11 B6 63.1(6)
B3 B7 B11 Cl11 149.1(5)
B2 B7 B11 Cl11 111.4(6)
B12 B7 B11 Cl11 -109.8(6)
Cl7 B7 B11 Cl11 3.8(8)
B8 B7 B11 Cl11 -147.3(5)
B3 B7 B11 B12 -101.1(5)
B2 B7 B11 B12 -138.8(5)
Cl7 B7 B11 B12 113.7(6)
B8 B7 B11 B12 -37.5(5)
B3 B7 B11 B10 -63.9(6)
B2 B7 B11 B10 -101.6(5)
B12 B7 B11 B10 37.2(5)
Cl7 B7 B11 B10 150.8(5)
B8 B7 B11 B10 -0.3(7)
Cl10 B10 B11 B2 147.5(5)
B5 B10 B11 B2 -0.4(7)
B6 B10 B11 B2 38.1(5)
B9 B10 B11 B2 -63.4(7)
B12 B10 B11 B2 -100.9(6)
Cl10 B10 B11 B6 109.4(6)
B5 B10 B11 B6 -38.5(5)
B9 B10 B11 B6 -101.5(6)
B12 B10 B11 B6 -139.0(5)
Cl10 B10 B11 B7 -148.8(5)
B5 B10 B11 B7 63.4(7)
B6 B10 B11 B7 101.8(5)
B9 B10 B11 B7 0.3(7)
B12 B10 B11 B7 -37.2(5)
Cl10 B10 B11 Cl11 -1.1(8)
B5 B10 B11 Cl11 -149.0(5)
B6 B10 B11 Cl11 -110.6(6)
B9 B10 B11 Cl11 147.9(5)
B12 B10 B11 Cl11 110.4(6)
Cl10 B10 B11 B12 -111.6(6)
B5 B10 B11 B12 100.5(6)
B6 B10 B11 B12 139.0(5)
B9 B10 B11 B12 37.5(5)
B3 B7 B12 Cl12 -149.5(5)
B2 B7 B12 Cl12 146.5(5)
B11 B7 B12 Cl12 109.9(6)
Cl7 B7 B12 Cl12 -0.5(8)
B8 B7 B12 Cl12 -111.9(6)
B3 B7 B12 B11 100.6(6)
B2 B7 B12 B11 36.7(5)
Cl7 B7 B12 B11 -110.4(6)
B8 B7 B12 B11 138.2(5)
B3 B7 B12 B8 -37.5(5)
B2 B7 B12 B8 -101.5(5)
B11 B7 B12 B8 -138.2(5)
Cl7 B7 B12 B8 111.4(6)
B3 B7 B12 B10 63.3(7)
B2 B7 B12 B10 -0.7(6)
B11 B7 B12 B10 -37.4(5)
Cl7 B7 B12 B10 -147.8(5)
B8 B7 B12 B10 100.8(5)
B3 B7 B12 B9 0.1(7)
B2 B7 B12 B9 -63.9(6)
B11 B7 B12 B9 -100.6(5)
Cl7 B7 B12 B9 149.0(5)
B8 B7 B12 B9 37.6(5)
B2 B11 B12 Cl12 -149.3(5)
B6 B11 B12 Cl12 146.0(5)
B7 B11 B12 Cl12 -112.3(6)
Cl11 B11 B12 Cl12 -0.5(9)
B10 B11 B12 Cl12 109.3(6)
B2 B11 B12 B7 -37.0(5)
B6 B11 B12 B7 -101.8(6)
Cl11 B11 B12 B7 111.7(6)
B10 B11 B12 B7 -138.4(5)
B2 B11 B12 B8 0.5(7)
B6 B11 B12 B8 -64.2(7)
B7 B11 B12 B8 37.5(5)
Cl11 B11 B12 B8 149.3(5)
B10 B11 B12 B8 -100.9(6)
B2 B11 B12 B10 101.4(6)
B6 B11 B12 B10 36.7(5)
B7 B11 B12 B10 138.4(5)
Cl11 B11 B12 B10 -109.9(6)
B2 B11 B12 B9 64.0(7)
B6 B11 B12 B9 -0.7(7)
B7 B11 B12 B9 101.1(6)
Cl11 B11 B12 B9 -147.2(5)
B10 B11 B12 B9 -37.3(5)
B4 B8 B12 Cl12 -147.3(5)
B3 B8 B12 Cl12 149.0(5)
Cl8 B8 B12 Cl12 2.1(9)
B7 B8 B12 Cl12 112.1(6)
B9 B8 B12 Cl12 -109.8(6)
B4 B8 B12 B7 100.6(6)
B3 B8 B12 B7 37.0(5)
Cl8 B8 B12 B7 -110.0(6)
B9 B8 B12 B7 138.1(5)
B4 B8 B12 B11 63.4(7)
B3 B8 B12 B11 -0.2(7)
Cl8 B8 B12 B11 -147.1(5)
B7 B8 B12 B11 -37.2(5)
B9 B8 B12 B11 100.9(6)
B4 B8 B12 B10 -0.5(7)
B3 B8 B12 B10 -64.1(6)
Cl8 B8 B12 B10 149.0(5)
B7 B8 B12 B10 -101.0(6)
B9 B8 B12 B10 37.1(5)
B4 B8 B12 B9 -37.5(5)
B3 B8 B12 B9 -101.1(6)
Cl8 B8 B12 B9 112.0(6)
B7 B8 B12 B9 -138.1(5)
Cl10 B10 B12 Cl12 -1.7(8)
B5 B10 B12 Cl12 149.0(5)
B6 B10 B12 Cl12 -147.5(5)
B9 B10 B12 Cl12 110.6(6)
B11 B10 B12 Cl12 -111.3(6)
Cl10 B10 B12 B7 146.6(5)
B5 B10 B12 B7 -62.7(6)
B6 B10 B12 B7 0.8(6)
B9 B10 B12 B7 -101.1(5)
B11 B10 B12 B7 37.0(5)
Cl10 B10 B12 B11 109.6(6)
B5 B10 B12 B11 -99.7(5)
B6 B10 B12 B11 -36.2(5)
B9 B10 B12 B11 -138.1(5)
Cl10 B10 B12 B8 -149.6(5)
B5 B10 B12 B8 1.1(7)
B6 B10 B12 B8 64.6(6)
B9 B10 B12 B8 -37.2(5)
B11 B10 B12 B8 100.8(5)
Cl10 B10 B12 B9 -112.3(6)
B5 B10 B12 B9 38.3(5)
B6 B10 B12 B9 101.9(5)
B11 B10 B12 B9 138.1(5)
Cl9 B9 B12 Cl12 0.2(9)
B5 B9 B12 Cl12 -147.3(5)
B10 B9 B12 Cl12 -109.1(6)
B4 B9 B12 Cl12 149.7(5)
B8 B9 B12 Cl12 112.5(6)
Cl9 B9 B12 B7 -150.0(5)
B5 B9 B12 B7 62.5(7)
B10 B9 B12 B7 100.7(6)
B4 B9 B12 B7 -0.5(7)
B8 B9 B12 B7 -37.7(5)
Cl9 B9 B12 B11 147.0(5)
B5 B9 B12 B11 -0.6(7)
B10 B9 B12 B11 37.7(5)
B4 B9 B12 B11 -63.5(6)
B8 B9 B12 B11 -100.7(6)
Cl9 B9 B12 B8 -112.3(6)
B5 B9 B12 B8 100.2(6)
B10 B9 B12 B8 138.4(5)
B4 B9 B12 B8 37.2(5)
Cl9 B9 B12 B10 109.3(6)
B5 B9 B12 B10 -38.2(5)
B4 B9 B12 B10 -101.2(6)
B8 B9 B12 B10 -138.4(5)
